data_1516871
loop_
_publ_author_name
'Ryoji Mitsuhashi'
'Takayoshi Suzuki'
'Yukinari Sunatsuki'
'Masaaki Kojima'

_publ_section_title
;
 Hydrogen-bonding interactions, geometrical selectivity and spectroscopic
 properties of cobalt(III) complexes with unsymmetrical tridentate
 amine-amidato-phenolato type ligands
;
_journal_name_full
;
Inorganica Chimica Acta
;
_journal_page_first 131
_journal_page_last 137
_journal_volume 399
_journal_year 2013
_chemical_formula_moiety 'P C24 H20 1+, C26 H32 Co N4 O4 1-, 0.5(C2 H3 N)'
_chemical_formula_sum 'C51 H53.5 Co N4.5 O4 P'
_chemical_formula_weight 883.38
_space_group_IT_number 14
_symmetry_cell_setting monoclinic
_symmetry_space_group_name_Hall '-P 2yn'
_symmetry_space_group_name_H-M 'P 1 21/n 1'
_atom_sites_solution_hydrogens geom
_atom_sites_solution_primary direct
_atom_sites_solution_secondary difmap
_cell_angle_alpha 90.00
_cell_angle_beta 92.756(3)
_cell_angle_gamma 90.00
_cell_formula_units_Z 4
_cell_length_a 10.8336(7)
_cell_length_b 30.9997(17)
_cell_length_c 12.8566(9)
_cell_measurement_reflns_used 31028
_cell_measurement_temperature 188(2)
_cell_measurement_theta_max 27.6
_cell_measurement_theta_min 3.1
_cell_volume 4312.7(5)
_computing_cell_refinement PROCESS-AUTO
_computing_data_collection PROCESS-AUTO
_computing_data_reduction 'CrystalStructure 3.8'
_computing_molecular_graphics 'ortep-3 for win'
_computing_publication_material SHELXL97
_computing_structure_refinement SHELXL97
_computing_structure_solution SIR2004
_diffrn_ambient_temperature 188(2)
_diffrn_detector_area_resol_mean 10.00
_diffrn_measured_fraction_theta_full 0.997
_diffrn_measured_fraction_theta_max 0.997
_diffrn_measurement_device_type 'Rigaku RAXIS-RAPID'
_diffrn_measurement_method \w
_diffrn_radiation_monochromator graphite
_diffrn_radiation_source 'fine-focus sealed tube'
_diffrn_radiation_type MoK\a
_diffrn_radiation_wavelength 0.71075
_diffrn_reflns_av_R_equivalents 0.0395
_diffrn_reflns_av_sigmaI/netI 0.0325
_diffrn_reflns_limit_h_max 14
_diffrn_reflns_limit_h_min -14
_diffrn_reflns_limit_k_max 36
_diffrn_reflns_limit_k_min -40
_diffrn_reflns_limit_l_max 16
_diffrn_reflns_limit_l_min -16
_diffrn_reflns_number 42019
_diffrn_reflns_theta_full 27.49
_diffrn_reflns_theta_max 27.49
_diffrn_reflns_theta_min 3.07
_exptl_absorpt_coefficient_mu 0.488
_exptl_absorpt_correction_T_max 0.864
_exptl_absorpt_correction_T_min 0.766
_exptl_absorpt_correction_type numerical
_exptl_absorpt_process_details
;
    Higashi, T. (1999). Program for Absorption Correction.
    Rigaku Corporation, Tokyo, Japan.
;
_exptl_crystal_colour violet
_exptl_crystal_density_diffrn 1.361
_exptl_crystal_density_method 'not measured'
_exptl_crystal_description block
_exptl_crystal_F_000 1860
_exptl_crystal_size_max 0.30
_exptl_crystal_size_mid 0.30
_exptl_crystal_size_min 0.30
_refine_diff_density_max 0.752
_refine_diff_density_min -0.395
_refine_diff_density_rms 0.058
_refine_ls_extinction_method none
_refine_ls_goodness_of_fit_ref 1.042
_refine_ls_hydrogen_treatment constr
_refine_ls_matrix_type full
_refine_ls_number_parameters 567
_refine_ls_number_reflns 9862
_refine_ls_number_restraints 0
_refine_ls_restrained_S_all 1.042
_refine_ls_R_factor_all 0.0513
_refine_ls_R_factor_gt 0.0400
_refine_ls_shift/su_max 0.001
_refine_ls_shift/su_mean 0.000
_refine_ls_structure_factor_coef Fsqd
_refine_ls_weighting_details 'calc w=1/[\s^2^(Fo^2^)+(0.0529P)^2^+1.6886P] where P=(Fo^2^+2Fc^2^)/3'
_refine_ls_weighting_scheme calc
_refine_ls_wR_factor_gt 0.0985
_refine_ls_wR_factor_ref 0.1052
_reflns_number_gt 8106
_reflns_number_total 9862
_reflns_threshold_expression >2sigma(I)
_cod_data_source_file ICA-2013-399-131-137-5.cif
_cod_data_source_block PPh4[3]_0.5CH3CN
_cod_original_formula_sum 'C51 H53.50 Co N4.50 O4 P'
_cod_database_code 1516871

loop_
_symmetry_equiv_pos_as_xyz
'x, y, z'
'-x+1/2, y+1/2, -z+1/2'
'-x, -y, -z'
'x-1/2, -y-1/2, z-1/2'

loop_
_atom_site_label
_atom_site_type_symbol
_atom_site_fract_x
_atom_site_fract_y
_atom_site_fract_z
_atom_site_U_iso_or_equiv
_atom_site_adp_type
_atom_site_occupancy
_atom_site_symmetry_multiplicity
_atom_site_calc_flag
_atom_site_refinement_flags
Co1 Co 0.54066(2) 0.085111(7) 0.675363(17) 0.02274(7) Uani 1 1 d .
P1 P 0.38813(4) 0.324844(14) 0.71075(4) 0.02783(11) Uani 1 1 d .
O1 O 0.51035(12) 0.13432(4) 0.59253(10) 0.0303(3) Uani 1 1 d .
O2 O 0.62161(12) 0.02879(4) 0.40009(10) 0.0316(3) Uani 1 1 d .
O3 O 0.69409(11) 0.10781(4) 0.72779(10) 0.0296(3) Uani 1 1 d .
O4 O 0.39744(14) 0.17844(5) 0.85074(14) 0.0489(4) Uani 1 1 d .
N1 N 0.62425(13) 0.05460(4) 0.56689(11) 0.0246(3) Uani 1 1 d .
N2 N 0.57595(14) 0.03146(5) 0.75523(13) 0.0318(3) Uani 1 1 d .
H2A H 0.5798 0.0370 0.8256 0.038 Uiso 1 1 calc R
H2B H 0.5154 0.0112 0.7410 0.038 Uiso 1 1 calc R
N3 N 0.45162(13) 0.11309(5) 0.78423(12) 0.0276(3) Uani 1 1 d .
N4 N 0.37884(13) 0.06191(4) 0.62865(12) 0.0266(3) Uani 1 1 d .
H4A H 0.3443 0.0787 0.5759 0.032 Uiso 1 1 calc R
H4B H 0.3873 0.0343 0.6040 0.032 Uiso 1 1 calc R
N5 N 0.5000 0.0000 1.0000 0.179(4) Uani 1 2 d S
C1 C 0.49420(16) 0.13218(5) 0.49068(14) 0.0271(3) Uani 1 1 d .
C2 C 0.43427(19) 0.16777(6) 0.44065(16) 0.0362(4) Uani 1 1 d .
H2 H 0.4078 0.1911 0.4820 0.043 Uiso 1 1 calc R
C3 C 0.4134(2) 0.16968(7) 0.33511(18) 0.0441(5) Uani 1 1 d .
H3 H 0.3730 0.1941 0.3044 0.053 Uiso 1 1 calc R
C4 C 0.4509(2) 0.13615(7) 0.27280(17) 0.0448(5) Uani 1 1 d .
H4 H 0.4373 0.1375 0.1993 0.054 Uiso 1 1 calc R
C5 C 0.50841(18) 0.10079(6) 0.31893(15) 0.0335(4) Uani 1 1 d .
H5 H 0.5337 0.0779 0.2758 0.040 Uiso 1 1 calc R
C6 C 0.53095(16) 0.09739(5) 0.42672(14) 0.0259(3) Uani 1 1 d .
C7 C 0.59573(15) 0.05752(5) 0.46632(13) 0.0246(3) Uani 1 1 d .
C8 C 0.68730(16) 0.01507(5) 0.60351(14) 0.0262(3) Uani 1 1 d .
H8 H 0.6356 -0.0102 0.5808 0.031 Uiso 1 1 calc R
C9 C 0.81806(17) 0.00828(6) 0.56647(16) 0.0355(4) Uani 1 1 d .
H9A H 0.8726 0.0320 0.5924 0.043 Uiso 1 1 calc R
H9B H 0.8165 0.0085 0.4894 0.043 Uiso 1 1 calc R
C10 C 0.8679(2) -0.03506(7) 0.60757(19) 0.0466(5) Uani 1 1 d .
H10A H 0.8176 -0.0586 0.5754 0.056 Uiso 1 1 calc R
H10B H 0.9539 -0.0387 0.5863 0.056 Uiso 1 1 calc R
C11 C 0.86577(19) -0.03877(6) 0.72527(19) 0.0426(5) Uani 1 1 d .
H11A H 0.9289 -0.0192 0.7575 0.051 Uiso 1 1 calc R
H11B H 0.8877 -0.0686 0.7463 0.051 Uiso 1 1 calc R
C12 C 0.73924(18) -0.02745(6) 0.76597(17) 0.0362(4) Uani 1 1 d .
H12A H 0.6786 -0.0501 0.7451 0.043 Uiso 1 1 calc R
H12B H 0.7450 -0.0260 0.8430 0.043 Uiso 1 1 calc R
C13 C 0.69652(16) 0.01596(5) 0.72143(14) 0.0283(4) Uani 1 1 d .
H13 H 0.7602 0.0379 0.7432 0.034 Uiso 1 1 calc R
C14 C 0.70544(17) 0.14470(5) 0.77854(13) 0.0282(4) Uani 1 1 d .
C15 C 0.82522(19) 0.16144(7) 0.79551(15) 0.0374(4) Uani 1 1 d .
H15 H 0.8932 0.1458 0.7707 0.045 Uiso 1 1 calc R
C16 C 0.8473(2) 0.20011(7) 0.84728(17) 0.0458(5) Uani 1 1 d .
H16 H 0.9298 0.2100 0.8590 0.055 Uiso 1 1 calc R
C17 C 0.7504(2) 0.22431(7) 0.88199(17) 0.0454(5) Uani 1 1 d .
H17 H 0.7648 0.2513 0.9154 0.055 Uiso 1 1 calc R
C18 C 0.6326(2) 0.20827(6) 0.86688(16) 0.0382(4) Uani 1 1 d .
H18 H 0.5655 0.2249 0.8900 0.046 Uiso 1 1 calc R
C19 C 0.60741(18) 0.16846(6) 0.81874(14) 0.0298(4) Uani 1 1 d .
C20 C 0.47731(18) 0.15347(6) 0.81678(15) 0.0318(4) Uani 1 1 d .
C21 C 0.32001(17) 0.10367(6) 0.77728(16) 0.0348(4) Uani 1 1 d .
H21 H 0.2780 0.1272 0.7359 0.042 Uiso 1 1 calc R
C22 C 0.2565(2) 0.09975(8) 0.88033(18) 0.0488(6) Uani 1 1 d .
H22A H 0.2874 0.0739 0.9186 0.059 Uiso 1 1 calc R
H22B H 0.2751 0.1254 0.9240 0.059 Uiso 1 1 calc R
C23 C 0.1181(2) 0.09608(9) 0.8580(2) 0.0614(7) Uani 1 1 d .
H23A H 0.0873 0.1229 0.8239 0.074 Uiso 1 1 calc R
H23B H 0.0766 0.0929 0.9245 0.074 Uiso 1 1 calc R
C24 C 0.08548(19) 0.05785(7) 0.78813(19) 0.0457(5) Uani 1 1 d .
H24A H -0.0030 0.0597 0.7656 0.055 Uiso 1 1 calc R
H24B H 0.0972 0.0310 0.8290 0.055 Uiso 1 1 calc R
C25 C 0.16235(17) 0.05502(6) 0.69142(17) 0.0364(4) Uani 1 1 d .
H25A H 0.1506 0.0263 0.6588 0.044 Uiso 1 1 calc R
H25B H 0.1332 0.0771 0.6402 0.044 Uiso 1 1 calc R
C26 C 0.29893(16) 0.06205(6) 0.71885(15) 0.0306(4) Uani 1 1 d .
H26 H 0.3272 0.0380 0.7661 0.037 Uiso 1 1 calc R
C27 C 0.51526(17) 0.29996(6) 0.64926(14) 0.0290(4) Uani 1 1 d .
C28 C 0.61008(19) 0.32512(6) 0.61174(18) 0.0410(5) Uani 1 1 d .
H28 H 0.6074 0.3557 0.6175 0.049 Uiso 1 1 calc R
C29 C 0.7079(2) 0.30522(7) 0.56610(19) 0.0466(5) Uani 1 1 d .
H29 H 0.7722 0.3222 0.5395 0.056 Uiso 1 1 calc R
C30 C 0.71265(19) 0.26075(6) 0.55885(16) 0.0377(4) Uani 1 1 d .
H30 H 0.7799 0.2474 0.5268 0.045 Uiso 1 1 calc R
C31 C 0.62090(19) 0.23578(6) 0.59766(16) 0.0371(4) Uani 1 1 d .
H31 H 0.6256 0.2052 0.5936 0.045 Uiso 1 1 calc R
C32 C 0.52145(18) 0.25521(6) 0.64275(16) 0.0336(4) Uani 1 1 d .
H32 H 0.4575 0.2380 0.6692 0.040 Uiso 1 1 calc R
C33 C 0.25299(17) 0.29193(6) 0.69698(15) 0.0313(4) Uani 1 1 d .
C34 C 0.2451(2) 0.25469(6) 0.75744(18) 0.0411(5) Uani 1 1 d .
H34 H 0.3099 0.2472 0.8066 0.049 Uiso 1 1 calc R
C35 C 0.1412(2) 0.22880(7) 0.7445(2) 0.0502(6) Uani 1 1 d .
H35 H 0.1353 0.2031 0.7841 0.060 Uiso 1 1 calc R
C36 C 0.0464(2) 0.24006(7) 0.67464(19) 0.0475(5) Uani 1 1 d .
H36 H -0.0253 0.2224 0.6678 0.057 Uiso 1 1 calc R
C37 C 0.0546(2) 0.27663(7) 0.61455(17) 0.0442(5) Uani 1 1 d .
H37 H -0.0107 0.2840 0.5659 0.053 Uiso 1 1 calc R
C38 C 0.15873(19) 0.30258(6) 0.62545(16) 0.0375(4) Uani 1 1 d .
H38 H 0.1652 0.3277 0.5837 0.045 Uiso 1 1 calc R
C39 C 0.35491(17) 0.37653(6) 0.65193(15) 0.0297(4) Uani 1 1 d .
C40 C 0.3576(2) 0.38100(7) 0.54451(16) 0.0414(5) Uani 1 1 d .
H40 H 0.3827 0.3575 0.5031 0.050 Uiso 1 1 calc R
C41 C 0.3237(3) 0.41992(7) 0.49793(19) 0.0549(6) Uani 1 1 d .
H41 H 0.3261 0.4232 0.4246 0.066 Uiso 1 1 calc R
C42 C 0.2861(3) 0.45386(7) 0.5589(2) 0.0578(7) Uani 1 1 d .
H42 H 0.2633 0.4806 0.5273 0.069 Uiso 1 1 calc R
C43 C 0.2817(2) 0.44918(7) 0.6652(2) 0.0486(5) Uani 1 1 d .
H43 H 0.2544 0.4725 0.7062 0.058 Uiso 1 1 calc R
C44 C 0.31666(18) 0.41077(6) 0.71255(17) 0.0358(4) Uani 1 1 d .
H44 H 0.3146 0.4077 0.7860 0.043 Uiso 1 1 calc R
C45 C 0.42423(18) 0.33327(6) 0.84652(15) 0.0314(4) Uani 1 1 d .
C46 C 0.3281(2) 0.34263(6) 0.91182(16) 0.0372(4) Uani 1 1 d .
H46 H 0.2446 0.3405 0.8863 0.045 Uiso 1 1 calc R
C47 C 0.3554(2) 0.35496(7) 1.01377(16) 0.0427(5) Uani 1 1 d .
H47 H 0.2909 0.3620 1.0583 0.051 Uiso 1 1 calc R
C48 C 0.4770(2) 0.35694(7) 1.05007(17) 0.0491(6) Uani 1 1 d .
H48 H 0.4958 0.3655 1.1200 0.059 Uiso 1 1 calc R
C49 C 0.5723(2) 0.34669(8) 0.98648(18) 0.0483(5) Uani 1 1 d .
H49 H 0.6555 0.3476 1.0133 0.058 Uiso 1 1 calc R
C50 C 0.54629(19) 0.33514(6) 0.88395(16) 0.0384(4) Uani 1 1 d .
H50 H 0.6113 0.3285 0.8396 0.046 Uiso 1 1 calc R
C51 C 0.5254(5) 0.09546(18) 1.0330(4) 0.0574(13) Uani 0.50 1 d P
H51A H 0.5766 0.1012 1.0964 0.086 Uiso 0.50 1 calc PR
H51B H 0.4454 0.1099 1.0375 0.086 Uiso 0.50 1 calc PR
H51C H 0.5672 0.1064 0.9724 0.086 Uiso 0.50 1 calc PR
C52 C 0.5067(5) 0.0501(2) 1.0222(4) 0.0596(14) Uani 0.50 1 d P

loop_
_atom_site_aniso_label
_atom_site_aniso_U_11
_atom_site_aniso_U_22
_atom_site_aniso_U_33
_atom_site_aniso_U_23
_atom_site_aniso_U_13
_atom_site_aniso_U_12
Co1 0.02454(12) 0.01754(11) 0.02647(13) -0.00235(8) 0.00461(9) 0.00159(8)
P1 0.0294(2) 0.0247(2) 0.0301(2) -0.00008(17) 0.00824(18) -0.00035(17)
O1 0.0408(7) 0.0190(5) 0.0315(7) -0.0016(5) 0.0037(5) 0.0031(5)
O2 0.0368(7) 0.0263(6) 0.0319(7) -0.0082(5) 0.0049(5) 0.0018(5)
O3 0.0279(6) 0.0262(6) 0.0349(7) -0.0060(5) 0.0032(5) 0.0000(5)
O4 0.0382(8) 0.0349(7) 0.0739(11) -0.0241(7) 0.0057(7) 0.0067(6)
N1 0.0246(7) 0.0195(6) 0.0301(8) -0.0033(5) 0.0039(6) 0.0025(5)
N2 0.0335(8) 0.0279(7) 0.0347(8) 0.0035(6) 0.0078(7) 0.0063(6)
N3 0.0265(7) 0.0244(7) 0.0324(8) -0.0057(6) 0.0077(6) 0.0008(6)
N4 0.0279(7) 0.0210(7) 0.0312(8) -0.0057(6) 0.0044(6) 0.0017(6)
N5 0.070(3) 0.336(11) 0.127(5) 0.110(6) -0.017(3) -0.066(5)
C1 0.0262(8) 0.0224(8) 0.0329(9) 0.0027(7) 0.0035(7) -0.0021(7)
C2 0.0397(11) 0.0251(9) 0.0438(11) 0.0041(8) 0.0033(9) 0.0036(8)
C3 0.0514(13) 0.0337(10) 0.0467(12) 0.0124(9) -0.0020(10) 0.0043(9)
C4 0.0557(13) 0.0438(11) 0.0344(11) 0.0093(9) -0.0024(9) -0.0015(10)
C5 0.0362(10) 0.0317(9) 0.0326(10) 0.0007(7) 0.0033(8) -0.0040(8)
C6 0.0253(8) 0.0217(7) 0.0310(9) 0.0010(6) 0.0045(7) -0.0040(6)
C7 0.0220(8) 0.0216(8) 0.0307(9) -0.0031(6) 0.0055(7) -0.0022(6)
C8 0.0243(8) 0.0201(7) 0.0342(9) -0.0048(6) 0.0012(7) 0.0023(6)
C9 0.0271(9) 0.0374(10) 0.0425(11) -0.0055(8) 0.0056(8) 0.0068(8)
C10 0.0326(10) 0.0424(11) 0.0650(15) -0.0067(10) 0.0048(10) 0.0163(9)
C11 0.0301(10) 0.0319(10) 0.0649(14) 0.0001(9) -0.0060(9) 0.0090(8)
C12 0.0333(10) 0.0277(9) 0.0471(12) 0.0045(8) -0.0024(8) 0.0047(8)
C13 0.0266(8) 0.0234(8) 0.0350(10) -0.0001(7) 0.0015(7) 0.0049(7)
C14 0.0360(9) 0.0249(8) 0.0239(8) 0.0004(6) 0.0024(7) -0.0034(7)
C15 0.0359(10) 0.0441(11) 0.0329(10) -0.0033(8) 0.0084(8) -0.0094(8)
C16 0.0478(12) 0.0509(12) 0.0392(11) -0.0070(9) 0.0087(9) -0.0257(10)
C17 0.0607(14) 0.0365(10) 0.0401(11) -0.0111(9) 0.0132(10) -0.0204(10)
C18 0.0520(12) 0.0279(9) 0.0353(10) -0.0058(8) 0.0093(9) -0.0065(8)
C19 0.0376(10) 0.0250(8) 0.0271(9) -0.0016(7) 0.0043(7) -0.0038(7)
C20 0.0356(10) 0.0252(8) 0.0348(10) -0.0060(7) 0.0031(8) 0.0032(7)
C21 0.0292(9) 0.0320(9) 0.0437(11) -0.0121(8) 0.0078(8) 0.0019(7)
C22 0.0374(11) 0.0585(13) 0.0523(13) -0.0260(11) 0.0195(10) -0.0086(10)
C23 0.0369(12) 0.0676(16) 0.0819(19) -0.0333(14) 0.0258(12) -0.0057(11)
C24 0.0263(10) 0.0472(12) 0.0645(15) -0.0132(10) 0.0119(9) -0.0021(9)
C25 0.0266(9) 0.0349(10) 0.0477(12) -0.0055(8) 0.0032(8) 0.0016(8)
C26 0.0275(9) 0.0275(9) 0.0372(10) -0.0064(7) 0.0063(7) 0.0013(7)
C27 0.0291(9) 0.0288(9) 0.0298(9) -0.0004(7) 0.0080(7) 0.0011(7)
C28 0.0401(11) 0.0257(9) 0.0589(13) 0.0043(8) 0.0179(10) -0.0007(8)
C29 0.0384(11) 0.0365(11) 0.0671(15) 0.0099(10) 0.0243(10) -0.0023(9)
C30 0.0348(10) 0.0387(10) 0.0407(11) 0.0005(8) 0.0126(8) 0.0043(8)
C31 0.0395(11) 0.0283(9) 0.0445(11) -0.0042(8) 0.0101(9) 0.0026(8)
C32 0.0346(10) 0.0276(9) 0.0397(10) -0.0011(8) 0.0123(8) -0.0037(7)
C33 0.0310(9) 0.0276(9) 0.0363(10) -0.0029(7) 0.0121(8) -0.0019(7)
C34 0.0388(11) 0.0360(10) 0.0495(12) 0.0070(9) 0.0126(9) -0.0012(8)
C35 0.0492(13) 0.0348(11) 0.0683(16) 0.0080(10) 0.0222(12) -0.0101(10)
C36 0.0431(12) 0.0439(12) 0.0567(14) -0.0081(10) 0.0159(11) -0.0154(10)
C37 0.0368(11) 0.0527(13) 0.0435(12) -0.0045(10) 0.0061(9) -0.0087(9)
C38 0.0391(11) 0.0369(10) 0.0370(10) -0.0003(8) 0.0071(8) -0.0064(8)
C39 0.0285(9) 0.0248(8) 0.0363(10) 0.0015(7) 0.0060(7) -0.0018(7)
C40 0.0528(13) 0.0330(10) 0.0395(11) 0.0033(8) 0.0145(9) 0.0045(9)
C41 0.0755(17) 0.0462(13) 0.0441(13) 0.0149(10) 0.0149(12) 0.0088(12)
C42 0.0778(18) 0.0325(11) 0.0642(16) 0.0150(10) 0.0139(13) 0.0120(11)
C43 0.0571(14) 0.0292(10) 0.0604(15) -0.0011(9) 0.0133(11) 0.0048(9)
C44 0.0368(10) 0.0287(9) 0.0423(11) -0.0026(8) 0.0075(8) -0.0027(8)
C45 0.0371(10) 0.0258(8) 0.0317(9) 0.0010(7) 0.0072(8) 0.0008(7)
C46 0.0405(11) 0.0352(10) 0.0367(10) 0.0010(8) 0.0102(8) 0.0021(8)
C47 0.0584(14) 0.0350(10) 0.0362(11) -0.0018(8) 0.0173(10) -0.0050(9)
C48 0.0673(16) 0.0485(12) 0.0321(11) -0.0046(9) 0.0081(10) -0.0189(11)
C49 0.0491(13) 0.0554(13) 0.0400(12) 0.0011(10) -0.0033(10) -0.0125(11)
C50 0.0395(11) 0.0372(10) 0.0389(11) -0.0004(8) 0.0061(9) -0.0017(8)
C51 0.056(3) 0.072(3) 0.043(3) -0.013(2) -0.011(2) 0.015(3)
C52 0.038(3) 0.094(4) 0.046(3) 0.004(3) 0.001(2) -0.011(3)

loop_
_atom_type_symbol
_atom_type_description
_atom_type_scat_dispersion_real
_atom_type_scat_dispersion_imag
_atom_type_scat_source
Co Co 0.3494 0.9721 'International Tables Vol C Tables 4.2.6.8 and 6.1.1.4'
P P 0.1023 0.0942 'International Tables Vol C Tables 4.2.6.8 and 6.1.1.4'
C C 0.0033 0.0016 'International Tables Vol C Tables 4.2.6.8 and 6.1.1.4'
O O 0.0106 0.0060 'International Tables Vol C Tables 4.2.6.8 and 6.1.1.4'
N N 0.0061 0.0033 'International Tables Vol C Tables 4.2.6.8 and 6.1.1.4'
H H 0.0000 0.0000 'International Tables Vol C Tables 4.2.6.8 and 6.1.1.4'

loop_
_geom_angle_atom_site_label_1
_geom_angle_atom_site_label_2
_geom_angle_atom_site_label_3
_geom_angle
_geom_angle_site_symmetry_3
O1 Co1 O3 91.52(6) .
O1 Co1 N3 88.09(6) .
O3 Co1 N3 92.03(6) .
O1 Co1 N1 93.62(6) .
O3 Co1 N1 90.29(6) .
N3 Co1 N1 177.09(6) .
O1 Co1 N4 89.70(6) .
O3 Co1 N4 176.96(6) .
N3 Co1 N4 85.23(6) .
N1 Co1 N4 92.42(6) .
O1 Co1 N2 176.60(6) .
O3 Co1 N2 89.04(6) .
N3 Co1 N2 95.25(6) .
N1 Co1 N2 83.02(6) .
N4 Co1 N2 89.90(7) .
C33 P1 C45 108.64(9) .
C33 P1 C27 110.70(8) .
C45 P1 C27 110.85(9) .
C33 P1 C39 108.69(9) .
C45 P1 C39 108.04(8) .
C27 P1 C39 109.85(8) .
C1 O1 Co1 122.31(10) .
C14 O3 Co1 123.77(11) .
C7 N1 C8 117.08(13) .
C7 N1 Co1 125.09(11) .
C8 N1 Co1 113.66(11) .
C13 N2 Co1 105.78(11) .
C13 N2 H2A 110.6 .
Co1 N2 H2A 110.6 .
C13 N2 H2B 110.6 .
Co1 N2 H2B 110.6 .
H2A N2 H2B 108.7 .
C20 N3 C21 113.19(14) .
C20 N3 Co1 122.51(12) .
C21 N3 Co1 112.68(11) .
C26 N4 Co1 107.87(11) .
C26 N4 H4A 110.1 .
Co1 N4 H4A 110.1 .
C26 N4 H4B 110.1 .
Co1 N4 H4B 110.1 .
H4A N4 H4B 108.4 .
C52 N5 C52 179.997(2) 3_657
O1 C1 C2 116.65(16) .
O1 C1 C6 125.86(15) .
C2 C1 C6 117.49(17) .
C3 C2 C1 122.31(18) .
C3 C2 H2 118.8 .
C1 C2 H2 118.8 .
C2 C3 C4 120.17(19) .
C2 C3 H3 119.9 .
C4 C3 H3 119.9 .
C5 C4 C3 119.1(2) .
C5 C4 H4 120.4 .
C3 C4 H4 120.4 .
C4 C5 C6 122.59(18) .
C4 C5 H5 118.7 .
C6 C5 H5 118.7 .
C5 C6 C1 118.32(16) .
C5 C6 C7 117.07(15) .
C1 C6 C7 124.59(16) .
O2 C7 N1 124.02(15) .
O2 C7 C6 117.68(15) .
N1 C7 C6 118.29(14) .
N1 C8 C13 108.23(13) .
N1 C8 C9 115.98(15) .
C13 C8 C9 107.24(15) .
N1 C8 H8 108.4 .
C13 C8 H8 108.4 .
C9 C8 H8 108.4 .
C8 C9 C10 109.22(16) .
C8 C9 H9A 109.8 .
C10 C9 H9A 109.8 .
C8 C9 H9B 109.8 .
C10 C9 H9B 109.8 .
H9A C9 H9B 108.3 .
C11 C10 C9 112.83(17) .
C11 C10 H10A 109.0 .
C9 C10 H10A 109.0 .
C11 C10 H10B 109.0 .
C9 C10 H10B 109.0 .
H10A C10 H10B 107.8 .
C10 C11 C12 112.31(17) .
C10 C11 H11A 109.1 .
C12 C11 H11A 109.1 .
C10 C11 H11B 109.1 .
C12 C11 H11B 109.1 .
H11A C11 H11B 107.9 .
C13 C12 C11 109.52(16) .
C13 C12 H12A 109.8 .
C11 C12 H12A 109.8 .
C13 C12 H12B 109.8 .
C11 C12 H12B 109.8 .
H12A C12 H12B 108.2 .
N2 C13 C8 106.48(14) .
N2 C13 C12 115.68(15) .
C8 C13 C12 111.34(14) .
N2 C13 H13 107.7 .
C8 C13 H13 107.7 .
C12 C13 H13 107.7 .
O3 C14 C15 117.41(16) .
O3 C14 C19 125.43(16) .
C15 C14 C19 117.15(16) .
C16 C15 C14 122.08(19) .
C16 C15 H15 119.0 .
C14 C15 H15 119.0 .
C17 C16 C15 120.5(2) .
C17 C16 H16 119.7 .
C15 C16 H16 119.7 .
C18 C17 C16 118.22(18) .
C18 C17 H17 120.9 .
C16 C17 H17 120.9 .
C17 C18 C19 122.71(19) .
C17 C18 H18 118.6 .
C19 C18 H18 118.6 .
C18 C19 C14 119.17(17) .
C18 C19 C20 116.62(16) .
C14 C19 C20 124.18(16) .
O4 C20 N3 123.14(17) .
O4 C20 C19 118.12(16) .
N3 C20 C19 118.64(15) .
N3 C21 C26 109.13(14) .
N3 C21 C22 116.36(17) .
C26 C21 C22 107.51(16) .
N3 C21 H21 107.8 .
C26 C21 H21 107.8 .
C22 C21 H21 107.8 .
C23 C22 C21 108.9(2) .
C23 C22 H22A 109.9 .
C21 C22 H22A 109.9 .
C23 C22 H22B 109.9 .
C21 C22 H22B 109.9 .
H22A C22 H22B 108.3 .
C22 C23 C24 111.74(18) .
C22 C23 H23A 109.3 .
C24 C23 H23A 109.3 .
C22 C23 H23B 109.3 .
C24 C23 H23B 109.3 .
H23A C23 H23B 107.9 .
C23 C24 C25 113.86(18) .
C23 C24 H24A 108.8 .
C25 C24 H24A 108.8 .
C23 C24 H24B 108.8 .
C25 C24 H24B 108.8 .
H24A C24 H24B 107.7 .
C26 C25 C24 111.38(17) .
C26 C25 H25A 109.4 .
C24 C25 H25A 109.4 .
C26 C25 H25B 109.4 .
C24 C25 H25B 109.4 .
H25A C25 H25B 108.0 .
N4 C26 C21 108.24(14) .
N4 C26 C25 114.67(16) .
C21 C26 C25 111.18(15) .
N4 C26 H26 107.5 .
C21 C26 H26 107.5 .
C25 C26 H26 107.5 .
C32 C27 C28 119.90(16) .
C32 C27 P1 119.68(13) .
C28 C27 P1 120.37(14) .
C29 C28 C27 119.34(18) .
C29 C28 H28 120.3 .
C27 C28 H28 120.3 .
C28 C29 C30 120.40(18) .
C28 C29 H29 119.8 .
C30 C29 H29 119.8 .
C31 C30 C29 120.51(18) .
C31 C30 H30 119.7 .
C29 C30 H30 119.7 .
C30 C31 C32 119.88(17) .
C30 C31 H31 120.1 .
C32 C31 H31 120.1 .
C31 C32 C27 119.95(17) .
C31 C32 H32 120.0 .
C27 C32 H32 120.0 .
C38 C33 C34 120.35(18) .
C38 C33 P1 120.38(14) .
C34 C33 P1 119.26(16) .
C35 C34 C33 118.9(2) .
C35 C34 H34 120.6 .
C33 C34 H34 120.6 .
C36 C35 C34 120.5(2) .
C36 C35 H35 119.7 .
C34 C35 H35 119.7 .
C35 C36 C37 120.5(2) .
C35 C36 H36 119.7 .
C37 C36 H36 119.7 .
C36 C37 C38 119.7(2) .
C36 C37 H37 120.2 .
C38 C37 H37 120.2 .
C33 C38 C37 120.02(19) .
C33 C38 H38 120.0 .
C37 C38 H38 120.0 .
C40 C39 C44 120.11(18) .
C40 C39 P1 119.52(14) .
C44 C39 P1 120.15(15) .
C41 C40 C39 119.82(19) .
C41 C40 H40 120.1 .
C39 C40 H40 120.1 .
C42 C41 C40 119.6(2) .
C42 C41 H41 120.2 .
C40 C41 H41 120.2 .
C43 C42 C41 120.5(2) .
C43 C42 H42 119.8 .
C41 C42 H42 119.8 .
C42 C43 C44 120.4(2) .
C42 C43 H43 119.8 .
C44 C43 H43 119.8 .
C43 C44 C39 119.6(2) .
C43 C44 H44 120.2 .
C39 C44 H44 120.2 .
C50 C45 C46 120.53(19) .
C50 C45 P1 120.31(14) .
C46 C45 P1 118.79(16) .
C47 C46 C45 119.7(2) .
C47 C46 H46 120.2 .
C45 C46 H46 120.2 .
C48 C47 C46 119.36(19) .
C48 C47 H47 120.3 .
C46 C47 H47 120.3 .
C47 C48 C49 121.2(2) .
C47 C48 H48 119.4 .
C49 C48 H48 119.4 .
C50 C49 C48 119.9(2) .
C50 C49 H49 120.0 .
C48 C49 H49 120.0 .
C49 C50 C45 119.29(19) .
C49 C50 H50 120.4 .
C45 C50 H50 120.4 .
C52 C51 H51A 109.5 .
C52 C51 H51B 109.5 .
H51A C51 H51B 109.5 .
C52 C51 H51C 109.5 .
H51A C51 H51C 109.5 .
H51B C51 H51C 109.5 .
C51 C52 N5 172.6(4) .

loop_
_geom_bond_atom_site_label_1
_geom_bond_atom_site_label_2
_geom_bond_distance
_geom_bond_site_symmetry_2
Co1 O1 1.8803(12) .
Co1 O3 1.8985(13) .
Co1 N3 1.9421(14) .
Co1 N1 1.9445(14) .
Co1 N4 1.9621(15) .
Co1 N2 1.9822(15) .
P1 C33 1.7863(19) .
P1 C45 1.790(2) .
P1 C27 1.7949(17) .
P1 C39 1.8008(18) .
O1 C1 1.314(2) .
O2 C7 1.273(2) .
O3 C14 1.320(2) .
O4 C20 1.255(2) .
N1 C7 1.318(2) .
N1 C8 1.469(2) .
N2 C13 1.477(2) .
N2 H2A 0.9200 .
N2 H2B 0.9200 .
N3 C20 1.345(2) .
N3 C21 1.454(2) .
N4 C26 1.480(2) .
N4 H4A 0.9200 .
N4 H4B 0.9200 .
N5 C52 1.579(7) .
N5 C52 1.580(7) 3_657
C1 C2 1.419(2) .
C1 C6 1.425(2) .
C2 C3 1.366(3) .
C2 H2 0.9500 .
C3 C4 1.385(3) .
C3 H3 0.9500 .
C4 C5 1.381(3) .
C4 H4 0.9500 .
C5 C6 1.400(3) .
C5 H5 0.9500 .
C6 C7 1.498(2) .
C8 C13 1.515(2) .
C8 C9 1.531(2) .
C8 H8 1.0000 .
C9 C10 1.532(3) .
C9 H9A 0.9900 .
C9 H9B 0.9900 .
C10 C11 1.519(3) .
C10 H10A 0.9900 .
C10 H10B 0.9900 .
C11 C12 1.531(3) .
C11 H11A 0.9900 .
C11 H11B 0.9900 .
C12 C13 1.526(2) .
C12 H12A 0.9900 .
C12 H12B 0.9900 .
C13 H13 1.0000 .
C14 C15 1.405(3) .
C14 C19 1.411(3) .
C15 C16 1.386(3) .
C15 H15 0.9500 .
C16 C17 1.382(3) .
C16 H16 0.9500 .
C17 C18 1.375(3) .
C17 H17 0.9500 .
C18 C19 1.402(2) .
C18 H18 0.9500 .
C19 C20 1.483(3) .
C21 C26 1.505(2) .
C21 C22 1.527(3) .
C21 H21 1.0000 .
C22 C23 1.517(3) .
C22 H22A 0.9900 .
C22 H22B 0.9900 .
C23 C24 1.518(3) .
C23 H23A 0.9900 .
C23 H23B 0.9900 .
C24 C25 1.532(3) .
C24 H24A 0.9900 .
C24 H24B 0.9900 .
C25 C26 1.520(3) .
C25 H25A 0.9900 .
C25 H25B 0.9900 .
C26 H26 1.0000 .
C27 C32 1.391(2) .
C27 C28 1.394(3) .
C28 C29 1.381(3) .
C28 H28 0.9500 .
C29 C30 1.383(3) .
C29 H29 0.9500 .
C30 C31 1.373(3) .
C30 H30 0.9500 .
C31 C32 1.386(3) .
C31 H31 0.9500 .
C32 H32 0.9500 .
C33 C38 1.381(3) .
C33 C34 1.396(3) .
C34 C35 1.386(3) .
C34 H34 0.9500 .
C35 C36 1.376(4) .
C35 H35 0.9500 .
C36 C37 1.377(3) .
C36 H36 0.9500 .
C37 C38 1.387(3) .
C37 H37 0.9500 .
C38 H38 0.9500 .
C39 C40 1.390(3) .
C39 C44 1.392(3) .
C40 C41 1.389(3) .
C40 H40 0.9500 .
C41 C42 1.385(3) .
C41 H41 0.9500 .
C42 C43 1.377(3) .
C42 H42 0.9500 .
C43 C44 1.382(3) .
C43 H43 0.9500 .
C44 H44 0.9500 .
C45 C50 1.386(3) .
C45 C46 1.399(3) .
C46 C47 1.384(3) .
C46 H46 0.9500 .
C47 C48 1.378(3) .
C47 H47 0.9500 .
C48 C49 1.384(3) .
C48 H48 0.9500 .
C49 C50 1.382(3) .
C49 H49 0.9500 .
C50 H50 0.9500 .
C51 C52 1.427(8) .
C51 H51A 0.9800 .
C51 H51B 0.9800 .
C51 H51C 0.9800 .

loop_
_geom_hbond_atom_site_label_D
_geom_hbond_atom_site_label_H
_geom_hbond_atom_site_label_A
_geom_hbond_distance_DH
_geom_hbond_distance_HA
_geom_hbond_distance_DA
_geom_hbond_angle_DHA
_geom_hbond_site_symmetry_A
N4 H4B O2 0.920 1.958 2.836(2) 159.08 3_656

loop_
_geom_torsion_atom_site_label_1
_geom_torsion_atom_site_label_2
_geom_torsion_atom_site_label_3
_geom_torsion_atom_site_label_4
_geom_torsion
_geom_torsion_site_symmetry_1
O3 Co1 O1 C1 120.64(13) .
N3 Co1 O1 C1 -147.38(13) .
N1 Co1 O1 C1 30.26(14) .
N4 Co1 O1 C1 -62.15(13) .
N2 Co1 O1 C1 21.1(11) .
O1 Co1 O3 C14 58.97(13) .
N3 Co1 O3 C14 -29.17(14) .
N1 Co1 O3 C14 152.60(13) .
N4 Co1 O3 C14 -54.7(11) .
N2 Co1 O3 C14 -124.38(14) .
O1 Co1 N1 C7 -34.37(14) .
O3 Co1 N1 C7 -125.91(14) .
N3 Co1 N1 C7 91.5(13) .
N4 Co1 N1 C7 55.49(14) .
N2 Co1 N1 C7 145.09(14) .
O1 Co1 N1 C8 169.42(11) .
O3 Co1 N1 C8 77.88(11) .
N3 Co1 N1 C8 -64.7(13) .
N4 Co1 N1 C8 -100.73(12) .
N2 Co1 N1 C8 -11.13(11) .
O1 Co1 N2 C13 43.9(11) .
O3 Co1 N2 C13 -55.71(12) .
N3 Co1 N2 C13 -147.65(12) .
N1 Co1 N2 C13 34.70(11) .
N4 Co1 N2 C13 127.15(12) .
O1 Co1 N3 C20 -50.76(15) .
O3 Co1 N3 C20 40.69(15) .
N1 Co1 N3 C20 -176.8(12) .
N4 Co1 N3 C20 -140.63(16) .
N2 Co1 N3 C20 129.92(15) .
O1 Co1 N3 C21 89.80(13) .
O3 Co1 N3 C21 -178.74(13) .
N1 Co1 N3 C21 -36.2(13) .
N4 Co1 N3 C21 -0.06(13) .
N2 Co1 N3 C21 -89.52(13) .
O1 Co1 N4 C26 -111.59(11) .
O3 Co1 N4 C26 2.2(11) .
N3 Co1 N4 C26 -23.49(11) .
N1 Co1 N4 C26 154.80(11) .
N2 Co1 N4 C26 71.79(11) .
Co1 O1 C1 C2 160.43(13) .
Co1 O1 C1 C6 -19.3(2) .
O1 C1 C2 C3 179.20(18) .
C6 C1 C2 C3 -1.0(3) .
C1 C2 C3 C4 0.0(3) .
C2 C3 C4 C5 0.6(3) .
C3 C4 C5 C6 -0.2(3) .
C4 C5 C6 C1 -0.8(3) .
C4 C5 C6 C7 -179.17(18) .
O1 C1 C6 C5 -178.88(16) .
C2 C1 C6 C5 1.4(2) .
O1 C1 C6 C7 -0.6(3) .
C2 C1 C6 C7 179.63(16) .
C8 N1 C7 O2 -1.4(2) .
Co1 N1 C7 O2 -156.90(13) .
C8 N1 C7 C6 179.78(14) .
Co1 N1 C7 C6 24.3(2) .
C5 C6 C7 O2 -2.6(2) .
C1 C6 C7 O2 179.13(15) .
C5 C6 C7 N1 176.27(15) .
C1 C6 C7 N1 -2.0(2) .
C7 N1 C8 C13 -172.93(14) .
Co1 N1 C8 C13 -14.68(16) .
C7 N1 C8 C9 66.6(2) .
Co1 N1 C8 C9 -135.19(13) .
N1 C8 C9 C10 -177.58(16) .
C13 C8 C9 C10 61.38(19) .
C8 C9 C10 C11 -56.1(2) .
C9 C10 C11 C12 51.0(2) .
C10 C11 C12 C13 -51.0(2) .
Co1 N2 C13 C8 -50.88(15) .
Co1 N2 C13 C12 -175.17(13) .
N1 C8 C13 N2 42.63(17) .
C9 C8 C13 N2 168.44(14) .
N1 C8 C13 C12 169.55(14) .
C9 C8 C13 C12 -64.64(18) .
C11 C12 C13 N2 -179.17(17) .
C11 C12 C13 C8 59.1(2) .
Co1 O3 C14 C15 -168.27(13) .
Co1 O3 C14 C19 12.8(2) .
O3 C14 C15 C16 179.53(18) .
C19 C14 C15 C16 -1.5(3) .
C14 C15 C16 C17 -1.7(3) .
C15 C16 C17 C18 2.2(3) .
C16 C17 C18 C19 0.5(3) .
C17 C18 C19 C14 -3.7(3) .
C17 C18 C19 C20 174.38(19) .
O3 C14 C19 C18 -177.04(17) .
C15 C14 C19 C18 4.0(3) .
O3 C14 C19 C20 5.0(3) .
C15 C14 C19 C20 -173.91(18) .
C21 N3 C20 O4 8.9(3) .
Co1 N3 C20 O4 149.28(17) .
C21 N3 C20 C19 -174.89(16) .
Co1 N3 C20 C19 -34.5(2) .
C18 C19 C20 O4 5.2(3) .
C14 C19 C20 O4 -176.77(18) .
C18 C19 C20 N3 -171.18(17) .
C14 C19 C20 N3 6.8(3) .
C20 N3 C21 C26 167.72(16) .
Co1 N3 C21 C26 23.4(2) .
C20 N3 C21 C22 -70.4(2) .
Co1 N3 C21 C22 145.19(15) .
N3 C21 C22 C23 172.32(18) .
C26 C21 C22 C23 -65.0(2) .
C21 C22 C23 C24 57.7(3) .
C22 C23 C24 C25 -48.5(3) .
C23 C24 C25 C26 45.9(3) .
Co1 N4 C26 C21 41.70(17) .
Co1 N4 C26 C25 166.44(12) .
N3 C21 C26 N4 -42.4(2) .
C22 C21 C26 N4 -169.44(17) .
N3 C21 C26 C25 -169.19(16) .
C22 C21 C26 C25 63.8(2) .
C24 C25 C26 N4 -177.17(16) .
C24 C25 C26 C21 -54.0(2) .
C33 P1 C27 C32 -29.29(19) .
C45 P1 C27 C32 91.34(18) .
C39 P1 C27 C32 -149.33(16) .
C33 P1 C27 C28 153.22(17) .
C45 P1 C27 C28 -86.15(18) .
C39 P1 C27 C28 33.2(2) .
C32 C27 C28 C29 1.6(3) .
P1 C27 C28 C29 179.05(18) .
C27 C28 C29 C30 -0.8(4) .
C28 C29 C30 C31 -0.6(4) .
C29 C30 C31 C32 1.2(3) .
C30 C31 C32 C27 -0.5(3) .
C28 C27 C32 C31 -0.9(3) .
P1 C27 C32 C31 -178.42(16) .
C45 P1 C33 C38 134.50(16) .
C27 P1 C33 C38 -103.57(16) .
C39 P1 C33 C38 17.17(18) .
C45 P1 C33 C34 -47.15(17) .
C27 P1 C33 C34 74.78(17) .
C39 P1 C33 C34 -164.48(15) .
C38 C33 C34 C35 -0.1(3) .
P1 C33 C34 C35 -178.49(16) .
C33 C34 C35 C36 -1.2(3) .
C34 C35 C36 C37 1.7(3) .
C35 C36 C37 C38 -0.7(3) .
C34 C33 C38 C37 1.1(3) .
P1 C33 C38 C37 179.39(15) .
C36 C37 C38 C33 -0.6(3) .
C33 P1 C39 C40 -80.02(18) .
C45 P1 C39 C40 162.27(16) .
C27 P1 C39 C40 41.23(19) .
C33 P1 C39 C44 94.59(17) .
C45 P1 C39 C44 -23.12(18) .
C27 P1 C39 C44 -144.16(16) .
C44 C39 C40 C41 0.9(3) .
P1 C39 C40 C41 175.46(19) .
C39 C40 C41 C42 -0.6(4) .
C40 C41 C42 C43 -0.4(4) .
C41 C42 C43 C44 1.1(4) .
C42 C43 C44 C39 -0.9(3) .
C40 C39 C44 C43 -0.1(3) .
P1 C39 C44 C43 -174.69(17) .
C33 P1 C45 C50 143.83(16) .
C27 P1 C45 C50 21.99(18) .
C39 P1 C45 C50 -98.43(16) .
C33 P1 C45 C46 -43.13(17) .
C27 P1 C45 C46 -164.97(14) .
C39 P1 C45 C46 74.61(16) .
C50 C45 C46 C47 1.7(3) .
P1 C45 C46 C47 -171.29(15) .
C45 C46 C47 C48 -1.4(3) .
C46 C47 C48 C49 -0.2(3) .
C47 C48 C49 C50 1.4(4) .
C48 C49 C50 C45 -1.1(3) .
C46 C45 C50 C49 -0.5(3) .
P1 C45 C50 C49 172.42(16) .
C52 N5 C52 C51 -6(10) 3_657
